data_1573917
loop_
_publ_author_name
'Datta, Paramita'
'Maji, Subir'
'Biswas, Prativa'
'Jain, Divya'
'Dey, Partha Protim'
'Mandal, Swadhin K.'

_publ_section_title
;
 An organophotocatalytic redox-neutral strategy for late-stage drug
 functionalization with SO<sub>2</sub> gas.
;
_journal_issue 12
_journal_name_full 'Chemical science'
_journal_page_first 5064
_journal_page_last 5075
_journal_paper_doi 10.1039/d4sc08380f
_journal_volume 16
_journal_year 2025
_chemical_formula_moiety 'C18 H20 N2 O4 S'
_chemical_formula_sum 'C18 H20 N2 O4 S'
_chemical_formula_weight 360.42
_space_group_crystal_system monoclinic
_space_group_IT_number 14
_space_group_name_Hall '-P 2ybc'
_space_group_name_H-M_alt 'P 1 21/c 1'
_atom_sites_solution_hydrogens geom
_atom_sites_solution_primary iterative
_audit_creation_date 2024-09-28
_audit_creation_method
;
Olex2 1.5
(compiled 2023.03.06 svn.rbb2c1857 for OlexSys, GUI svn.r6748)
;
_audit_update_record
;
2024-09-27 deposited with the CCDC.	2025-02-13 downloaded from the CCDC.
;
_cell_angle_alpha 90
_cell_angle_beta 111.107(3)
_cell_angle_gamma 90
_cell_formula_units_Z 4
_cell_length_a 11.7200(10)
_cell_length_b 13.2505(10)
_cell_length_c 11.8575(10)
_cell_measurement_reflns_used 36472
_cell_measurement_temperature 100(2)
_cell_measurement_theta_max 26.048
_cell_measurement_theta_min 1.863
_cell_volume 1717.9(2)
_computing_molecular_graphics 'Olex2 1.5 (Dolomanov et al., 2009)'
_computing_publication_material 'Olex2 1.5 (Dolomanov et al., 2009)'
_computing_structure_refinement 'SHELXL 2018/3 (Sheldrick, 2015)'
_computing_structure_solution 'olex2.solve 1.5 (Bourhis et al., 2015)'
_diffrn_ambient_temperature 100.00
_diffrn_measured_fraction_theta_full 1.000
_diffrn_measured_fraction_theta_max 0.999
_diffrn_measurement_device_type 'Bruker D8 QUEST'
_diffrn_measurement_method 'Four-circle Kappa diffractometer'
_diffrn_radiation_type MoK\a
_diffrn_radiation_wavelength 0.71073
_diffrn_reflns_av_R_equivalents 0.0616
_diffrn_reflns_av_unetI/netI 0.0289
_diffrn_reflns_Laue_measured_fraction_full 1.000
_diffrn_reflns_Laue_measured_fraction_max 0.999
_diffrn_reflns_limit_h_max 14
_diffrn_reflns_limit_h_min -14
_diffrn_reflns_limit_k_max 16
_diffrn_reflns_limit_k_min -16
_diffrn_reflns_limit_l_max 14
_diffrn_reflns_limit_l_min -14
_diffrn_reflns_number 36472
_diffrn_reflns_point_group_measured_fraction_full 1.000
_diffrn_reflns_point_group_measured_fraction_max 0.999
_diffrn_reflns_theta_full 25.242
_diffrn_reflns_theta_max 26.048
_diffrn_reflns_theta_min 1.863
_exptl_absorpt_coefficient_mu 0.214
_exptl_crystal_colour 'clear light colourless'
_exptl_crystal_colour_lustre clear
_exptl_crystal_colour_modifier light
_exptl_crystal_colour_primary colourless
_exptl_crystal_density_diffrn 1.394
_exptl_crystal_description block
_exptl_crystal_F_000 760
_exptl_crystal_size_max 0.137
_exptl_crystal_size_mid 0.118
_exptl_crystal_size_min 0.106
_refine_diff_density_max 0.361
_refine_diff_density_min -0.391
_refine_diff_density_rms 0.043
_refine_ls_extinction_method none
_refine_ls_goodness_of_fit_ref 1.051
_refine_ls_hydrogen_treatment constr
_refine_ls_matrix_type full
_refine_ls_number_parameters 226
_refine_ls_number_reflns 3395
_refine_ls_number_restraints 0
_refine_ls_restrained_S_all 1.051
_refine_ls_R_factor_all 0.0340
_refine_ls_R_factor_gt 0.0296
_refine_ls_shift/su_max 0.001
_refine_ls_shift/su_mean 0.000
_refine_ls_structure_factor_coef Fsqd
_refine_ls_weighting_details 'w=1/[\s^2^(Fo^2^)+(0.0331P)^2^+0.8448P] where P=(Fo^2^+2Fc^2^)/3'
_refine_ls_weighting_scheme calc
_refine_ls_wR_factor_gt 0.0765
_refine_ls_wR_factor_ref 0.0793
_reflns_Friedel_coverage 0.000
_reflns_number_gt 3016
_reflns_number_total 3395
_reflns_threshold_expression 'I > 2\s(I)'
_cod_data_source_file d4sc08380f2.cif
_cod_data_source_block skmpd5a
_cod_depositor_comments 'Adding full bibliography for 1573911--1573921.cif.'
_cod_database_code 1573917
_shelx_shelxl_version_number 2018/3
_shelx_space_group_comment
;
The symmetry employed for this shelxl refinement is uniquely defined
by the following loop, which should always be used as a source of
symmetry information in preference to the above space-group names.
They are only intended as comments.
;
_olex2_refinement_description
;
1. Fixed Uiso
 At 1.2 times of:
  All C(H) groups, All C(H,H) groups
2.a Secondary CH2 refined with riding coordinates:
 C00E(H00A,H00B), C00G(H00E,H00G), C00H(H00H,H00I), C00I(H00J,H00K), C00J(H00L,
 H00M), C00P(H00S,H00T)
2.b Aromatic/amide H refined with riding coordinates:
 C00C(H00C), C00D(H00D), C00F(H00F), C00K(H00N), C00L(H00O), C00M(H00P),
 C00N(H00Q), C00O(H00R)
;
_olex2_submission_special_instructions 'No special instructions were received'

loop_
_space_group_symop_operation_xyz
'x, y, z'
'-x, y+1/2, -z+1/2'
'-x, -y, -z'
'x, -y-1/2, z-1/2'

loop_
_atom_site_label
_atom_site_type_symbol
_atom_site_fract_x
_atom_site_fract_y
_atom_site_fract_z
_atom_site_U_iso_or_equiv
_atom_site_adp_type
_atom_site_occupancy
_atom_site_site_symmetry_order
_atom_site_calc_flag
_atom_site_refinement_flags_posn
_atom_site_refinement_flags_adp
_atom_site_refinement_flags_occupancy
_atom_site_disorder_assembly
_atom_site_disorder_group
S001 S 0.77689(3) 0.65970(2) 0.82795(3) 0.01602(10) Uani 1 1 d . . . . .
O002 O 0.65242(9) -0.10054(7) 0.74713(8) 0.0210(2) Uani 1 1 d . . . . .
O003 O 0.86657(8) 0.72372(7) 0.80828(9) 0.0212(2) Uani 1 1 d . . . . .
O004 O 0.74010(9) 0.67764(7) 0.92904(8) 0.0213(2) Uani 1 1 d . . . . .
O005 O 0.62529(9) 0.01757(7) 0.59672(9) 0.0254(2) Uani 1 1 d . . . . .
N006 N 0.88479(10) 0.33792(8) 0.82011(10) 0.0166(2) Uani 1 1 d . . . . .
N007 N 0.83229(10) 0.54451(8) 0.84359(10) 0.0163(2) Uani 1 1 d . . . . .
C008 C 0.73443(12) -0.02285(10) 0.79040(12) 0.0172(3) Uani 1 1 d . . . . .
C009 C 0.87088(12) 0.15208(10) 0.83648(12) 0.0170(3) Uani 1 1 d . . . . .
C00A C 0.71847(12) 0.04848(10) 0.70051(12) 0.0178(3) Uani 1 1 d . . . . .
C00B C 0.64410(12) 0.65916(9) 0.69596(12) 0.0157(3) Uani 1 1 d . . . . .
C00C C 0.65621(12) 0.66402(10) 0.58354(12) 0.0183(3) Uani 1 1 d . . . . .
H00C H 0.734798 0.670201 0.578036 0.022 Uiso 1 1 calc R U . . .
C00D C 0.52960(12) 0.65127(10) 0.70582(13) 0.0197(3) Uani 1 1 d . . . . .
H00D H 0.522267 0.647498 0.782928 0.024 Uiso 1 1 calc R U . . .
C00E C 0.82815(12) 0.36972(10) 0.90603(12) 0.0189(3) Uani 1 1 d . . . . .
H00A H 0.892595 0.382524 0.985846 0.023 Uiso 1 1 calc R U . . .
H00B H 0.774863 0.315049 0.915760 0.023 Uiso 1 1 calc R U . . .
C00F C 0.88495(12) 0.08103(10) 0.92618(12) 0.0201(3) Uani 1 1 d . . . . .
H00F H 0.942451 0.093651 1.005031 0.024 Uiso 1 1 calc R U . . .
C00G C 0.96577(12) 0.41809(10) 0.80839(12) 0.0185(3) Uani 1 1 d . . . . .
H00E H 1.007259 0.395955 0.753190 0.022 Uiso 1 1 calc R U . . .
H00G H 1.029167 0.432476 0.888353 0.022 Uiso 1 1 calc R U . . .
C00H C 0.89209(12) 0.51266(10) 0.75907(12) 0.0182(3) Uani 1 1 d . . . . .
H00H H 0.946504 0.566944 0.750620 0.022 Uiso 1 1 calc R U . . .
H00I H 0.829598 0.498946 0.678388 0.022 Uiso 1 1 calc R U . . .
C00I C 0.75287(12) 0.46482(10) 0.86232(12) 0.0185(3) Uani 1 1 d . . . . .
H00J H 0.684329 0.451057 0.785573 0.022 Uiso 1 1 calc R U . . .
H00K H 0.718275 0.487210 0.922990 0.022 Uiso 1 1 calc R U . . .
C00J C 0.95308(12) 0.24366(10) 0.86000(13) 0.0198(3) Uani 1 1 d . . . . .
H00L H 1.001253 0.248131 0.947667 0.024 Uiso 1 1 calc R U . . .
H00M H 1.011212 0.235328 0.817358 0.024 Uiso 1 1 calc R U . . .
C00K C 0.78413(12) 0.13603(10) 0.71942(12) 0.0185(3) Uani 1 1 d . . . . .
H00N H 0.771947 0.183963 0.656577 0.022 Uiso 1 1 calc R U . . .
C00L C 0.81722(12) -0.00898(11) 0.90472(13) 0.0207(3) Uani 1 1 d . . . . .
H00O H 0.828421 -0.057731 0.966535 0.025 Uiso 1 1 calc R U . . .
C00M C 0.42660(13) 0.64902(11) 0.60127(14) 0.0232(3) Uani 1 1 d . . . . .
H00P H 0.347775 0.645107 0.606634 0.028 Uiso 1 1 calc R U . . .
C00N C 0.55236(13) 0.65973(10) 0.47969(13) 0.0219(3) Uani 1 1 d . . . . .
H00Q H 0.559567 0.661779 0.402450 0.026 Uiso 1 1 calc R U . . .
C00O C 0.43770(13) 0.65243(10) 0.48874(13) 0.0224(3) Uani 1 1 d . . . . .
H00R H 0.366564 0.649761 0.417512 0.027 Uiso 1 1 calc R U . . .
C00P C 0.60696(15) -0.08722(11) 0.61901(13) 0.0282(3) Uani 1 1 d . . . . .
H00S H 0.518942 -0.104492 0.584268 0.034 Uiso 1 1 calc R U . . .
H00T H 0.651769 -0.131298 0.581695 0.034 Uiso 1 1 calc R U . . .

loop_
_atom_site_aniso_label
_atom_site_aniso_U_11
_atom_site_aniso_U_22
_atom_site_aniso_U_33
_atom_site_aniso_U_23
_atom_site_aniso_U_13
_atom_site_aniso_U_12
S001 0.01702(17) 0.01365(17) 0.01815(17) -0.00232(12) 0.00726(13) -0.00036(12)
O002 0.0253(5) 0.0164(5) 0.0212(5) 0.0006(4) 0.0082(4) -0.0033(4)
O003 0.0200(5) 0.0158(5) 0.0283(5) -0.0024(4) 0.0094(4) -0.0028(4)
O004 0.0246(5) 0.0216(5) 0.0188(5) -0.0040(4) 0.0092(4) 0.0024(4)
O005 0.0360(6) 0.0170(5) 0.0171(5) -0.0002(4) 0.0021(4) -0.0055(4)
N006 0.0176(5) 0.0141(5) 0.0208(6) -0.0007(4) 0.0102(5) 0.0007(4)
N007 0.0179(5) 0.0145(5) 0.0187(5) -0.0006(4) 0.0092(4) 0.0004(4)
C008 0.0182(6) 0.0134(6) 0.0228(7) 0.0012(5) 0.0106(5) 0.0025(5)
C009 0.0156(6) 0.0150(6) 0.0219(7) -0.0006(5) 0.0084(5) 0.0043(5)
C00A 0.0214(7) 0.0169(6) 0.0151(6) -0.0016(5) 0.0064(5) 0.0029(5)
C00B 0.0181(6) 0.0109(6) 0.0184(6) -0.0003(5) 0.0068(5) 0.0003(5)
C00C 0.0209(6) 0.0146(6) 0.0222(7) 0.0016(5) 0.0110(5) 0.0015(5)
C00D 0.0215(7) 0.0180(7) 0.0228(7) 0.0013(5) 0.0118(6) -0.0013(5)
C00E 0.0222(7) 0.0172(6) 0.0206(7) -0.0001(5) 0.0119(6) -0.0004(5)
C00F 0.0161(6) 0.0222(7) 0.0196(7) 0.0018(5) 0.0036(5) 0.0032(5)
C00G 0.0167(6) 0.0180(7) 0.0232(7) -0.0011(5) 0.0099(5) -0.0006(5)
C00H 0.0205(6) 0.0172(6) 0.0215(7) 0.0002(5) 0.0130(5) 0.0005(5)
C00I 0.0201(6) 0.0164(7) 0.0233(7) -0.0008(5) 0.0129(6) -0.0011(5)
C00J 0.0165(6) 0.0168(7) 0.0259(7) -0.0003(6) 0.0073(5) 0.0016(5)
C00K 0.0248(7) 0.0149(6) 0.0178(6) 0.0022(5) 0.0100(5) 0.0031(5)
C00L 0.0204(7) 0.0202(7) 0.0211(7) 0.0072(6) 0.0073(5) 0.0036(5)
C00M 0.0185(7) 0.0207(7) 0.0313(8) 0.0018(6) 0.0100(6) -0.0022(5)
C00N 0.0285(7) 0.0184(7) 0.0193(7) 0.0010(5) 0.0093(6) 0.0017(5)
C00O 0.0215(7) 0.0177(7) 0.0237(7) 0.0000(6) 0.0029(6) -0.0011(5)
C00P 0.0437(9) 0.0170(7) 0.0217(7) -0.0010(6) 0.0093(7) -0.0070(6)

loop_
_atom_type_symbol
_atom_type_description
_atom_type_scat_dispersion_real
_atom_type_scat_dispersion_imag
_atom_type_scat_source
C C 0.0033 0.0016 'International Tables Vol C Tables 4.2.6.8 and 6.1.1.4'
H H 0.0000 0.0000 'International Tables Vol C Tables 4.2.6.8 and 6.1.1.4'
N N 0.0061 0.0033 'International Tables Vol C Tables 4.2.6.8 and 6.1.1.4'
O O 0.0106 0.0060 'International Tables Vol C Tables 4.2.6.8 and 6.1.1.4'
S S 0.1246 0.1234 'International Tables Vol C Tables 4.2.6.8 and 6.1.1.4'

loop_
_geom_angle_atom_site_label_1
_geom_angle_atom_site_label_2
_geom_angle_atom_site_label_3
_geom_angle
_geom_angle_site_symmetry_1
_geom_angle_site_symmetry_3
_geom_angle_publ_flag
O003 S001 N007 106.56(6) . . ?
O003 S001 C00B 108.78(6) . . ?
O004 S001 O003 119.82(6) . . ?
O004 S001 N007 106.59(6) . . ?
O004 S001 C00B 107.91(6) . . ?
N007 S001 C00B 106.42(6) . . ?
C008 O002 C00P 104.31(10) . . ?
C00A O005 C00P 104.13(10) . . ?
C00E N006 C00G 109.21(10) . . ?
C00E N006 C00J 110.62(10) . . ?
C00G N006 C00J 110.57(10) . . ?
C00H N007 S001 116.99(9) . . ?
C00H N007 C00I 112.14(10) . . ?
C00I N007 S001 115.88(8) . . ?
O002 C008 C00A 109.93(12) . . ?
C00L C008 O002 128.48(12) . . ?
C00L C008 C00A 121.49(12) . . ?
C00F C009 C00J 120.81(12) . . ?
C00F C009 C00K 119.84(12) . . ?
C00K C009 C00J 119.23(12) . . ?
O005 C00A C008 109.12(12) . . ?
C00K C00A O005 128.06(12) . . ?
C00K C00A C008 122.76(12) . . ?
C00C C00B S001 119.17(10) . . ?
C00C C00B C00D 121.17(13) . . ?
C00D C00B S001 119.64(10) . . ?
C00B C00C H00C 120.4 . . ?
C00N C00C C00B 119.28(13) . . ?
C00N C00C H00C 120.4 . . ?
C00B C00D H00D 120.6 . . ?
C00M C00D C00B 118.84(13) . . ?
C00M C00D H00D 120.6 . . ?
N006 C00E H00A 109.5 . . ?
N006 C00E H00B 109.5 . . ?
N006 C00E C00I 110.77(11) . . ?
H00A C00E H00B 108.1 . . ?
C00I C00E H00A 109.5 . . ?
C00I C00E H00B 109.5 . . ?
C009 C00F H00F 118.8 . . ?
C009 C00F C00L 122.34(13) . . ?
C00L C00F H00F 118.8 . . ?
N006 C00G H00E 109.7 . . ?
N006 C00G H00G 109.7 . . ?
N006 C00G C00H 109.76(10) . . ?
H00E C00G H00G 108.2 . . ?
C00H C00G H00E 109.7 . . ?
C00H C00G H00G 109.7 . . ?
N007 C00H C00G 108.57(10) . . ?
N007 C00H H00H 110.0 . . ?
N007 C00H H00I 110.0 . . ?
C00G C00H H00H 110.0 . . ?
C00G C00H H00I 110.0 . . ?
H00H C00H H00I 108.4 . . ?
N007 C00I C00E 108.94(10) . . ?
N007 C00I H00J 109.9 . . ?
N007 C00I H00K 109.9 . . ?
C00E C00I H00J 109.9 . . ?
C00E C00I H00K 109.9 . . ?
H00J C00I H00K 108.3 . . ?
N006 C00J C009 112.74(10) . . ?
N006 C00J H00L 109.0 . . ?
N006 C00J H00M 109.0 . . ?
C009 C00J H00L 109.0 . . ?
C009 C00J H00M 109.0 . . ?
H00L C00J H00M 107.8 . . ?
C009 C00K H00N 121.5 . . ?
C00A C00K C009 116.98(12) . . ?
C00A C00K H00N 121.5 . . ?
C008 C00L C00F 116.58(12) . . ?
C008 C00L H00O 121.7 . . ?
C00F C00L H00O 121.7 . . ?
C00D C00M H00P 119.8 . . ?
C00D C00M C00O 120.46(13) . . ?
C00O C00M H00P 119.8 . . ?
C00C C00N H00Q 120.0 . . ?
C00C C00N C00O 119.91(13) . . ?
C00O C00N H00Q 120.0 . . ?
C00M C00O C00N 120.32(13) . . ?
C00M C00O H00R 119.8 . . ?
C00N C00O H00R 119.8 . . ?
O002 C00P O005 106.89(11) . . ?
O002 C00P H00S 110.3 . . ?
O002 C00P H00T 110.3 . . ?
O005 C00P H00S 110.3 . . ?
O005 C00P H00T 110.3 . . ?
H00S C00P H00T 108.6 . . ?

loop_
_geom_bond_atom_site_label_1
_geom_bond_atom_site_label_2
_geom_bond_distance
_geom_bond_site_symmetry_2
_geom_bond_publ_flag
S001 O003 1.4337(10) . ?
S001 O004 1.4323(10) . ?
S001 N007 1.6428(11) . ?
S001 C00B 1.7656(13) . ?
O002 C008 1.3753(16) . ?
O002 C00P 1.4283(17) . ?
O005 C00A 1.3810(16) . ?
O005 C00P 1.4439(17) . ?
N006 C00E 1.4639(16) . ?
N006 C00G 1.4641(16) . ?
N006 C00J 1.4668(16) . ?
N007 C00H 1.4763(16) . ?
N007 C00I 1.4764(16) . ?
C008 C00A 1.3860(19) . ?
C008 C00L 1.3658(19) . ?
C009 C00F 1.3851(19) . ?
C009 C00J 1.5117(18) . ?
C009 C00K 1.4104(19) . ?
C00A C00K 1.3652(19) . ?
C00B C00C 1.3921(19) . ?
C00B C00D 1.3922(18) . ?
C00C H00C 0.9500 . ?
C00C C00N 1.386(2) . ?
C00D H00D 0.9500 . ?
C00D C00M 1.385(2) . ?
C00E H00A 0.9900 . ?
C00E H00B 0.9900 . ?
C00E C00I 1.5184(18) . ?
C00F H00F 0.9500 . ?
C00F C00L 1.4043(19) . ?
C00G H00E 0.9900 . ?
C00G H00G 0.9900 . ?
C00G C00H 1.5147(18) . ?
C00H H00H 0.9900 . ?
C00H H00I 0.9900 . ?
C00I H00J 0.9900 . ?
C00I H00K 0.9900 . ?
C00J H00L 0.9900 . ?
C00J H00M 0.9900 . ?
C00K H00N 0.9500 . ?
C00L H00O 0.9500 . ?
C00M H00P 0.9500 . ?
C00M C00O 1.387(2) . ?
C00N H00Q 0.9500 . ?
C00N C00O 1.389(2) . ?
C00O H00R 0.9500 . ?
C00P H00S 0.9900 . ?
C00P H00T 0.9900 . ?

loop_
_geom_torsion_atom_site_label_1
_geom_torsion_atom_site_label_2
_geom_torsion_atom_site_label_3
_geom_torsion_atom_site_label_4
_geom_torsion
_geom_torsion_site_symmetry_1
_geom_torsion_site_symmetry_2
_geom_torsion_site_symmetry_3
_geom_torsion_site_symmetry_4
_geom_torsion_publ_flag
S001 N007 C00H C00G 164.74(9) . . . . ?
S001 N007 C00I C00E -165.89(9) . . . . ?
S001 C00B C00C C00N 177.56(10) . . . . ?
S001 C00B C00D C00M -178.77(10) . . . . ?
O002 C008 C00A O005 -0.18(15) . . . . ?
O002 C008 C00A C00K 177.24(12) . . . . ?
O002 C008 C00L C00F -176.04(12) . . . . ?
O003 S001 N007 C00H -42.89(11) . . . . ?
O003 S001 N007 C00I -178.71(9) . . . . ?
O003 S001 C00B C00C 35.42(12) . . . . ?
O003 S001 C00B C00D -146.24(10) . . . . ?
O004 S001 N007 C00H -171.94(9) . . . . ?
O004 S001 N007 C00I 52.24(10) . . . . ?
O004 S001 C00B C00C 166.87(10) . . . . ?
O004 S001 C00B C00D -14.79(12) . . . . ?
O005 C00A C00K C009 176.79(12) . . . . ?
N006 C00E C00I N007 -56.95(14) . . . . ?
N006 C00G C00H N007 59.92(14) . . . . ?
N007 S001 C00B C00C -79.04(11) . . . . ?
N007 S001 C00B C00D 99.30(11) . . . . ?
C008 O002 C00P O005 -23.02(15) . . . . ?
C008 C00A C00K C009 -0.11(19) . . . . ?
C009 C00F C00L C008 -0.98(19) . . . . ?
C00A O005 C00P O002 22.93(15) . . . . ?
C00A C008 C00L C00F 0.02(19) . . . . ?
C00B S001 N007 C00H 73.08(10) . . . . ?
C00B S001 N007 C00I -62.75(10) . . . . ?
C00B C00C C00N C00O 1.1(2) . . . . ?
C00B C00D C00M C00O 1.3(2) . . . . ?
C00C C00B C00D C00M -0.5(2) . . . . ?
C00C C00N C00O C00M -0.2(2) . . . . ?
C00D C00B C00C C00N -0.8(2) . . . . ?
C00D C00M C00O C00N -1.0(2) . . . . ?
C00E N006 C00G C00H -61.87(14) . . . . ?
C00E N006 C00J C009 76.93(14) . . . . ?
C00F C009 C00J N006 -131.86(13) . . . . ?
C00F C009 C00K C00A -0.82(18) . . . . ?
C00G N006 C00E C00I 60.53(14) . . . . ?
C00G N006 C00J C009 -161.96(11) . . . . ?
C00H N007 C00I C00E 56.21(14) . . . . ?
C00I N007 C00H C00G -57.86(14) . . . . ?
C00J N006 C00E C00I -177.56(11) . . . . ?
C00J N006 C00G C00H 176.19(11) . . . . ?
C00J C009 C00F C00L -174.57(12) . . . . ?
C00J C009 C00K C00A 175.22(11) . . . . ?
C00K C009 C00F C00L 1.4(2) . . . . ?
C00K C009 C00J N006 52.14(16) . . . . ?
C00L C008 C00A O005 -176.90(12) . . . . ?
C00L C008 C00A C00K 0.5(2) . . . . ?
C00P O002 C008 C00A 14.51(14) . . . . ?
C00P O002 C008 C00L -169.07(14) . . . . ?
C00P O005 C00A C008 -14.06(14) . . . . ?
C00P O005 C00A C00K 168.70(14) . . . . ?
